data_2003318
loop_
_publ_author_name
'VanderLende, D. D.'
'Boncella, J. M.'
'Abboud, K. A.'

_publ_section_title
;
 <i>trans</i>-[Ni(Me~3~Ph)(NHPh)(PMe~3~)~2~], a Monomeric Ni^II^--Amide
 Complex
;
_journal_issue 4
_journal_name_full 'Acta Crystallographica Section C'
_journal_page_first 591
_journal_page_last 593
_journal_paper_doi 10.1107/S0108270194011534
_journal_volume 51
_journal_year 1995
_chemical_formula_moiety 'C21 H35 N1 Ni1 P2'
_chemical_formula_sum 'C21 H35 N Ni P2'
_chemical_formula_weight 422.15
_space_group_IT_number 14
_symmetry_cell_setting monoclinic
_symmetry_space_group_name_Hall '-P 2yn'
_symmetry_space_group_name_H-M 'P 1 21/n 1'
_atom_type_scat_source IntTabIV
_cell_angle_alpha 90
_cell_angle_beta 109.72(1)
_cell_angle_gamma 90
_cell_formula_units_Z 4
_cell_length_a 12.491(1)
_cell_length_b 12.368(1)
_cell_length_c 15.655(1)
_cell_measurement_reflns_used 32
_cell_measurement_temperature 293
_cell_measurement_theta_max 11
_cell_measurement_theta_min 10
_cell_volume 2276.7(3)
_diffrn_measurement_device 'Siemens P3m/V'
_diffrn_measurement_method \w
_diffrn_radiation_type MoK\a
_diffrn_radiation_wavelength 0.71073
_diffrn_reflns_av_R_equivalents 0.0125
_diffrn_reflns_limit_h_max 16
_diffrn_reflns_limit_h_min 0
_diffrn_reflns_limit_k_max 16
_diffrn_reflns_limit_k_min 0
_diffrn_reflns_limit_l_max 19
_diffrn_reflns_limit_l_min -20
_diffrn_reflns_number 5780
_diffrn_reflns_theta_max 27.5
_diffrn_standards_decay_% 3
_diffrn_standards_interval_count 100
_diffrn_standards_number 4
_exptl_absorpt_coefficient_mu 1.00
_exptl_absorpt_correction_T_max 0.860
_exptl_absorpt_correction_T_min 0.685
_exptl_absorpt_correction_type analytical
_exptl_crystal_colour orange
_exptl_crystal_density_diffrn 1.232
_exptl_crystal_description plates
_exptl_crystal_size_max 0.53
_exptl_crystal_size_mid 0.38
_exptl_crystal_size_min 0.15
_refine_diff_density_max -0.29
_refine_diff_density_min -0.30
_refine_ls_extinction_method none
_refine_ls_goodness_of_fit_obs 1.36
_refine_ls_number_parameters 258
_refine_ls_number_reflns 3285
_refine_ls_R_factor_obs 0.0445
_refine_ls_shift/esd_max 0.001
_refine_ls_structure_factor_coef F
_refine_ls_weighting_details 'w = 1/[\s^2^(F) + 0.0004F^2^]'
_refine_ls_weighting_scheme calc
_refine_ls_wR_factor_obs 0.0478
_reflns_number_observed 3285
_reflns_number_total 5248
_reflns_observed_criterion F>6\s(F)
_cod_data_source_file bk1063.cif
_cod_data_source_block bk1063a
_cod_depositor_comments
;
The following automatic conversions were performed:

'_refine_ls_weighting_scheme' value 'w = 1/[\s^2^(F) + 0.0004F^2^]'
was changed to 'calc'. New tag '_refine_ls_weighting_details' was
created. The value of the new tag was set to 'w = 1/[\s^2^(F) +
0.0004F^2^]'.

Automatic conversion script
Id: cif_fix_values 3143 2015-03-26 13:38:13Z robertas 
;
_cod_original_sg_symbol_H-M 'P 21/n'
_cod_original_formula_sum 'C21 H35 N1 Ni1 P2'
_cod_database_code 2003318

loop_
_symmetry_equiv_pos_as_xyz
x,y,z
1/2+x,1/2-y,1/2+z
-x,-y,-z
1/2-x,1/2+y,1/2-z

loop_
_atom_site_label
_atom_site_fract_x
_atom_site_fract_y
_atom_site_fract_z
_atom_site_U_iso_or_equiv
Ni .46691(4) .15944(3) .16912(3) .0384(2)
P1 .65065(8) .14007(8) .23537(7) .0511(4)
P2 .28275(8) .17495(8) .10725(6) .0495(4)
N .4715(3) .1380(3) .0482(2) .0482(14)
C1 .4507(3) .1837(3) .2846(2) .0402(13)
C2 .4276(3) .0982(3) .3355(2) .0473(14)
C2' .4185(4) -.0153(3) .2998(3) .064(2)
C3 .4055(3) .1182(4) .4154(3) .054(2)
C4 .4023(3) .2216(3) .4474(2) .054(2)
C4' .3693(4) .2435(4) .5302(3) .076(2)
C5 .4257(3) .3053(3) .3986(3) .053(2)
C6 .4493(3) .2886(3) .3186(2) .0443(13)
C6' .4662(4) .3868(3) .2671(3) .063(2)
C7 .5083(3) .2050(3) -.0045(2) .0403(12)
C8 .5234(3) .1715(3) -.0853(2) .050(2)
C9 .5574(4) .2422(3) -.1392(3) .060(2)
C10 .5810(4) .3483(4) -.1142(3) .068(2)
C11 .5681(4) .3831(3) -.0355(3) .064(2)
C12 .5334(4) .3134(3) .0181(3) .056(2)
C13 .7286(3) .0901(5) .1651(3) .089(2)
C14 .7254(4) .2612(4) .2827(4) .105(2)
C15 .6995(4) .0460(4) .3292(3) .075(2)
C16 .2183(3) .0664(4) .0283(3) .078(2)
C17 .2422(4) .2954(4) .0383(3) .077(2)
C18 .1909(3) .1802(4) .1759(3) .078(2)
H .454(3) .077(3) 0.028(2) .044(10)
H2'a .4362 -.016350 .2447 .08
H2'b .34258 -.04176 .28789 .08
H2'c .47124 -.06063 .34416 .08
H3 .385(3) .058(3) .448(2) .048(10)
H4'a .35636 .17588 .55529 .08
H4'b .30115 .28615 .51365 .08
H4'c .42969 .28173 .57459 .08
H5 .430(3) .376(3) .420(2) .043(9)
H6'a .48194 .36413 .21388 .08
H6'b .52899 .42859 .30519 .08
H6'c .3985 .43011 .24956 .08
H8 .509(2) .098(3) -.105(2) .041(9)
H9 .567(3) .218(3) -.195(2) .062(11)
H10 .602(3) .391(3) -.157(3) .073(12)
H11 .586(3) .455(3) -.014(2) .061(11)
H12 .525(3) .339(3) .066(2) .051(10)
H13a .71105 .1334 .11121 .08
H13b .70733 .01639 .14861 .08
H13c .8088 .09372 .19798 .08
H14a .69011 .29452 .32179 .08
H14b .72317 0.31011 .23445 .08
H14c .80306 .24415 .31689 .08
H15a .66441 .06312 .37347 .08347
H15b .78065 .0511 .35666 .08
H15c .67917 -.02623 .30729 .08
H16a .26019 .05582 -.01236 .08
H16b .14113 .08524 -.00581 .08
H16c .21925 .00082 .06143 .08
H17a .28634 .30069 -.00121 .08
H17b .25597 .35781 .07705 .08
H17c .1629 .29187 .00273 .08
H18a .21726 .2356 .22112 .08
H18b .19257 .1116 .20512 .08
H18c .11445 .19603 .13787 .08

loop_
_geom_angle_atom_site_label_1
_geom_angle_atom_site_label_2
_geom_angle_atom_site_label_3
_geom_angle
_geom_angle_publ_flag
P1 Ni P2 177.78(8) yes
P1 Ni N 94.36(10) yes
P2 Ni N 87.29(10) yes
P2 Ni C1 88.50(10) yes
N Ni C1 175.72(13) yes
C1 Ni P1 89.87(10) yes
C13 P1 C14 103.0(3) yes
C13 P1 C15 99.8(2) yes
C13 P1 Ni 116.32(12) yes
C14 P1 C15 102.5(2) yes
C14 P1 Ni 115.0(2) yes
C15 P1 Ni 117.8(2) yes
C16 P2 C17 103.5(2) yes
C16 P2 C18 101.8(2) yes
C16 P2 Ni 113.29(15) yes
C17 P2 C18 102.6(2) yes
C17 P2 Ni 112.2(2) yes
C18 P2 Ni 121.42(12) yes
C7 N Ni 129.9(2) yes
C2 C1 C6 116.5(3) yes
C2 C1 Ni 121.6(3) yes
C6 C1 Ni 121.5(3) yes
C2' C2 C3 119.2(4) yes
C2' C2 C1 119.6(4) yes
C3 C2 C1 121.0(3) yes
C4 C3 C2 122.1(4) yes
C4' C4 C5 120.9(4) yes
C4' C4 C3 121.8(4) yes
C5 C4 C3 117.2(4) yes
C6 C5 C4 122.5(4) yes
C6' C6 C1 121.2(3) yes
C6' C6 C5 118.1(3) yes
C1 C6 C5 120.6(3) yes
C8 C7 C12 115.2(4) yes
C8 C7 N 123.0(3) yes
C12 C7 N 121.8(4) yes
C9 C8 C7 121.8(4) yes
C10 C9 C8 120.9(4) yes
C11 C10 C9 118.6(5) yes
C12 C11 C10 120.8(4) yes
C7 C12 C11 122.6(4) yes

loop_
_geom_bond_atom_site_label_1
_geom_bond_atom_site_label_2
_geom_bond_distance
_geom_bond_publ_flag
P1 Ni 2.1900(10) yes
P2 Ni 2.1820(10) yes
N Ni 1.932(3) yes
C1 Ni 1.910(4) yes
C13 P1 1.807(5) yes
C14 P1 1.789(5) yes
C15 P1 1.811(4) yes
C16 P2 1.819(4) yes
C17 P2 1.809(4) yes
C18 P2 1.819(5) yes
C7 N 1.354(5) yes
C2 C1 1.411(5) yes
C6 C1 1.405(5) yes
C2' C2 1.502(5) yes
C3 C2 1.390(6) yes
C4 C3 1.379(6) yes
C4' C4 1.512(6) yes
C5 C4 1.376(6) yes
C6 C5 1.394(6) yes
C6' C6 1.511(5) yes
C8 C7 1.404(5) yes
C12 C7 1.394(5) yes
C9 C8 1.378(6) yes
C10 C9 1.372(6) yes
C11 C10 1.366(7) yes
C12 C11 1.372(7) yes
H N .82(3) no
H2'a C2' .960(5) no
H2'b C2' .960(4) no
H2'c C2' .960(3) no
H3 C3 .99(4) no
H4'a C4' .960(5) no
H4'b C4' .960(4) no
H4'c C4' .960(4) no
H5 C5 .93(3) no
H6'a C6' .960(5) no
H6'b C6' .960(4) no
H6'c C6' .960(4) no
H8 C8 .96(3) no
H9 C9 .97(4) no
H10 C10 .95(4) no
H11 C11 .95(4) no
H12 C12 .86(4) no
H13a C13 .960(5) no
H13b C13 .960(5) no
H13c C13 .960(4) no
H14a C14 .960(6) no
H14b C14 .960(6) no
H14c C14 .960(4) no
H15a C15 .960(5) no
H15b C15 .960(4) no
H15c C15 .960(4) no
H16a C16 .960(5) no
H16b C16 .960(4) no
H16c C16 .960(5) no
H17a C17 .960(5) no
H17b C17 .960(4) no
H17c C17 .960(4) no
H18a C18 .960(4) no
H18b C18 .960(5) no
H18c C18 .960(4) no
